data_4034187
loop_
_publ_author_name
'Li, Xiang'
'Chen, Fei-Yu'
'Kang, Jing-Wen'
'Zhou, Jin'
'Peng, Cheng'
'Huang, Wei'
'Zhou, Mu-Ke'
'He, Gu'
'Han, Bo'

_publ_section_title
;
 Stereoselective Assembly of Multifunctional Spirocyclohexene Pyrazolones
 That Induce Autophagy-Dependent Apoptosis in Colorectal Cancer Cells.
;
_journal_issue 14
_journal_name_full 'The Journal of organic chemistry'
_journal_page_first 9138
_journal_page_last 9150
_journal_paper_doi 10.1021/acs.joc.9b01098
_journal_volume 84
_journal_year 2019
_chemical_formula_sum 'C28 H33 F N2 O4 Si'
_chemical_formula_weight 508.65
_space_group_crystal_system monoclinic
_space_group_IT_number 14
_space_group_name_Hall '-P 2ybc'
_space_group_name_H-M_alt 'P 1 21/c 1'
_atom_sites_solution_hydrogens geom
_audit_creation_method SHELXL-2018/3
_cell_angle_alpha 90
_cell_angle_beta 97.083(9)
_cell_angle_gamma 90
_cell_formula_units_Z 4
_cell_length_a 18.8993(18)
_cell_length_b 14.9288(11)
_cell_length_c 9.7511(8)
_cell_measurement_reflns_used 1111
_cell_measurement_temperature 293(2)
_cell_measurement_theta_max 51.8560
_cell_measurement_theta_min 3.7850
_cell_volume 2730.2(4)
_computing_cell_refinement 'CrysAlisPro 1.171.39.35c (Rigaku OD, 2017)'
_computing_data_collection 'CrysAlisPro 1.171.39.35c (Rigaku OD, 2017)'
_computing_data_reduction 'CrysAlisPro 1.171.39.35c (Rigaku OD, 2017)'
_computing_structure_refinement 'SHELXL-2018/3 (Sheldrick, 2018)'
_computing_structure_solution 'SHELXL-2018/3 (Sheldrick, 2018)'
_diffrn_ambient_temperature 293(2)
_diffrn_measured_fraction_theta_full 0.999
_diffrn_measured_fraction_theta_max 0.999
_diffrn_measurement_device_type 'Xcalibur, Eos, Gemini'
_diffrn_radiation_type CuK\a
_diffrn_radiation_wavelength 1.54184
_diffrn_reflns_av_R_equivalents 0.0609
_diffrn_reflns_av_unetI/netI 0.0886
_diffrn_reflns_Laue_measured_fraction_full 0.999
_diffrn_reflns_Laue_measured_fraction_max 0.999
_diffrn_reflns_limit_h_max 18
_diffrn_reflns_limit_h_min -22
_diffrn_reflns_limit_k_max 17
_diffrn_reflns_limit_k_min -13
_diffrn_reflns_limit_l_max 11
_diffrn_reflns_limit_l_min -9
_diffrn_reflns_number 9790
_diffrn_reflns_point_group_measured_fraction_full 0.999
_diffrn_reflns_point_group_measured_fraction_max 0.999
_diffrn_reflns_theta_full 67.246
_diffrn_reflns_theta_max 67.246
_diffrn_reflns_theta_min 3.784
_diffrn_source 'fine-focus sealed X-ray tube'
_exptl_absorpt_coefficient_mu 1.109
_exptl_absorpt_correction_T_max 1.00000
_exptl_absorpt_correction_T_min 0.82284
_exptl_absorpt_correction_type multi-scan
_exptl_absorpt_process_details SADABS
_exptl_crystal_colour WHITE
_exptl_crystal_density_diffrn 1.237
_exptl_crystal_description BLOCK
_exptl_crystal_F_000 1080
_exptl_crystal_size_max 0.080
_exptl_crystal_size_mid 0.080
_exptl_crystal_size_min 0.070
_refine_diff_density_max 0.253
_refine_diff_density_min -0.221
_refine_diff_density_rms 0.046
_refine_ls_extinction_method none
_refine_ls_goodness_of_fit_ref 1.005
_refine_ls_hydrogen_treatment constr
_refine_ls_matrix_type full
_refine_ls_number_parameters 370
_refine_ls_number_reflns 4891
_refine_ls_number_restraints 4
_refine_ls_restrained_S_all 1.007
_refine_ls_R_factor_all 0.1292
_refine_ls_R_factor_gt 0.0682
_refine_ls_shift/su_max 0.009
_refine_ls_shift/su_mean 0.001
_refine_ls_structure_factor_coef Fsqd
_refine_ls_weighting_details 'w=1/[\s^2^(Fo^2^)+(0.0564P)^2^] where P=(Fo^2^+2Fc^2^)/3'
_refine_ls_weighting_scheme calc
_refine_ls_wR_factor_gt 0.1447
_refine_ls_wR_factor_ref 0.1867
_reflns_Friedel_coverage 0.000
_reflns_number_gt 2562
_reflns_number_total 4891
_reflns_threshold_expression 'I > 2\s(I)'
_cod_data_source_file jo9b01098_si_001.cif
_cod_data_source_block exp_10192
_cod_original_sg_symbol_H-M 'P 21/c'
_cod_database_code 4034187
_shelx_shelxl_version_number 2018/3
_shelx_space_group_comment
;
The symmetry employed for this shelxl refinement is uniquely defined
by the following loop, which should always be used as a source of
symmetry information in preference to the above space-group names.
They are only intended as comments.
;
_shelx_estimated_absorpt_t_min 0.917
_shelx_estimated_absorpt_t_max 0.926

loop_
_space_group_symop_operation_xyz
'x, y, z'
'-x, y+1/2, -z+1/2'
'-x, -y, -z'
'x, -y-1/2, z-1/2'

loop_
_atom_site_label
_atom_site_type_symbol
_atom_site_fract_x
_atom_site_fract_y
_atom_site_fract_z
_atom_site_U_iso_or_equiv
_atom_site_adp_type
_atom_site_occupancy
_atom_site_site_symmetry_order
_atom_site_calc_flag
_atom_site_refinement_flags_posn
_atom_site_refinement_flags_adp
_atom_site_refinement_flags_occupancy
_atom_site_disorder_assembly
_atom_site_disorder_group
Si1 Si 0.88800(7) 0.62359(9) 0.22110(14) 0.0688(3) Uani 1 1 d . . . . .
F1 F 0.6932(2) 0.7060(2) 0.3835(4) 0.0947(15) Uani 0.786(6) 1 d . . P A 1
F1' F 0.5897(9) 0.4266(9) 0.4428(17) 0.101(6) Uani 0.214(6) 1 d . . P A 2
N1 N 0.67706(18) 0.5282(2) 0.3001(3) 0.0563(8) Uani 1 1 d . . . . .
N2 N 0.67278(18) 0.5770(2) 0.1750(3) 0.0559(8) Uani 1 1 d . . . . .
O1 O 0.72192(16) 0.39364(19) 0.3864(3) 0.0647(8) Uani 1 1 d . . . . .
O2 O 0.84098(15) 0.53400(18) 0.2527(3) 0.0592(7) Uani 1 1 d . . . . .
O4 O 0.8829(3) 0.1994(3) 0.3394(4) 0.1164(16) Uani 1 1 d . . . . .
C1 C 0.6546(3) 0.6521(3) 0.4525(5) 0.0660(11) Uani 1 1 d . . . . .
H1 H 0.680856 0.689464 0.401595 0.079 Uiso 0.214(6) 1 calc R U P A 2
C2 C 0.6258(3) 0.6868(3) 0.5633(5) 0.0813(14) Uani 1 1 d . . . . .
H2 H 0.631922 0.746958 0.586513 0.098 Uiso 1 1 calc R U . . .
C3 C 0.5877(3) 0.6315(4) 0.6395(5) 0.0855(15) Uani 1 1 d . . . . .
H3 H 0.567968 0.654269 0.715018 0.103 Uiso 1 1 calc R U . . .
C4 C 0.5785(3) 0.5427(4) 0.6051(5) 0.0842(15) Uani 1 1 d . . . . .
H4 H 0.553017 0.505249 0.657353 0.101 Uiso 1 1 calc R U . . .
C5 C 0.6076(3) 0.5092(3) 0.4915(5) 0.0729(12) Uani 1 1 d . . . . .
H5 H 0.601065 0.449181 0.467698 0.087 Uiso 0.786(6) 1 calc R U P A 1
C6 C 0.6460(2) 0.5632(3) 0.4139(4) 0.0576(10) Uani 1 1 d . . . . .
C7 C 0.7133(2) 0.4489(3) 0.2956(4) 0.0533(9) Uani 1 1 d . . . . .
C8 C 0.7399(2) 0.4466(2) 0.1522(4) 0.0505(9) Uani 1 1 d . . . . .
C9 C 0.7062(2) 0.5319(2) 0.0913(4) 0.0530(9) Uani 1 1 d . . . . .
C10 C 0.8228(2) 0.4569(3) 0.1716(4) 0.0555(10) Uani 1 1 d . . . . .
H10 H 0.838600 0.465779 0.080550 0.067 Uiso 1 1 calc R U . . .
C11 C 0.8603(2) 0.3746(3) 0.2379(4) 0.0574(10) Uani 1 1 d . . . . .
H11 H 0.843327 0.364476 0.327606 0.069 Uiso 1 1 calc R U . . .
C12 C 0.8400(2) 0.2933(3) 0.1455(4) 0.0549(10) Uani 1 1 d . . . . .
H12 H 0.871008 0.294823 0.072020 0.066 Uiso 1 1 calc R U . . .
C13 C 0.7645(2) 0.2933(3) 0.0748(4) 0.0598(10) Uani 1 1 d . . . . .
H13 H 0.748249 0.241331 0.028676 0.072 Uiso 1 1 calc R U . . .
C14 C 0.7193(2) 0.3616(3) 0.0730(4) 0.0549(9) Uani 1 1 d . . . . .
C15 C 0.6468(2) 0.3559(3) -0.0093(5) 0.0632(11) Uani 1 1 d . . . . .
C16 C 0.5862(3) 0.3878(3) 0.0414(5) 0.0750(13) Uani 1 1 d . . . . .
H16 H 0.590196 0.413221 0.129111 0.090 Uiso 1 1 calc R U . . .
C17 C 0.5196(3) 0.3824(3) -0.0365(6) 0.0879(16) Uani 1 1 d . . . . .
H17 H 0.479405 0.403917 -0.001001 0.106 Uiso 1 1 calc R U . . .
C18 C 0.5134(3) 0.3452(3) -0.1661(7) 0.0950(19) Uani 1 1 d . . . . .
H18 H 0.468838 0.341217 -0.218089 0.114 Uiso 1 1 calc R U . . .
C19 C 0.5732(3) 0.3134(4) -0.2201(6) 0.0984(19) Uani 1 1 d . . . . .
H19 H 0.568903 0.288617 -0.308254 0.118 Uiso 1 1 calc R U . . .
C20 C 0.6396(3) 0.3190(3) -0.1410(5) 0.0797(14) Uani 1 1 d . . . . .
H20 H 0.679686 0.297598 -0.176907 0.096 Uiso 1 1 calc R U . . .
C21 C 0.7116(3) 0.5632(3) -0.0517(4) 0.0706(12) Uani 1 1 d . . . . .
H21A H 0.685012 0.617768 -0.068609 0.106 Uiso 1 1 calc R U . . .
H21B H 0.692503 0.518334 -0.116460 0.106 Uiso 1 1 calc R U . . .
H21C H 0.760689 0.573872 -0.062523 0.106 Uiso 1 1 calc R U . . .
C22 C 0.9413(3) 0.3868(4) 0.2613(6) 0.0873(16) Uani 1 1 d . . . . .
H22A H 0.958661 0.397600 0.174353 0.131 Uiso 1 1 calc R U . . .
H22B H 0.963058 0.333641 0.302631 0.131 Uiso 1 1 calc R U . . .
H22C H 0.952878 0.436926 0.321624 0.131 Uiso 1 1 calc R U . . .
C23 C 0.8292(3) 0.7223(4) 0.1925(7) 0.113(2) Uani 1 1 d . . . . .
H23A H 0.794046 0.711787 0.114336 0.169 Uiso 1 1 calc R U . . .
H23B H 0.857055 0.773933 0.175296 0.169 Uiso 1 1 calc R U . . .
H23C H 0.805773 0.732595 0.273097 0.169 Uiso 1 1 calc R U . . .
C24 C 0.9360(3) 0.6067(4) 0.0672(5) 0.0946(17) Uani 1 1 d . . . . .
H24A H 0.961693 0.551052 0.076342 0.142 Uiso 1 1 calc R U . . .
H24B H 0.968939 0.655065 0.060915 0.142 Uiso 1 1 calc R U . . .
H24C H 0.902260 0.605184 -0.014743 0.142 Uiso 1 1 calc R U . . .
C25 C 0.9518(3) 0.6433(4) 0.3797(6) 0.107(2) Uani 1 1 d . . . . .
H25A H 0.925873 0.651683 0.457321 0.160 Uiso 1 1 calc R U . . .
H25B H 0.979624 0.695887 0.367317 0.160 Uiso 1 1 calc R U . . .
H25C H 0.982916 0.592555 0.396024 0.160 Uiso 1 1 calc R U . . .
C26 C 0.8562(3) 0.2056(3) 0.2233(5) 0.0674(12) Uani 1 1 d . . . . .
O3 O 0.8510(16) 0.1356(12) 0.127(2) 0.101(6) Uani 0.56(3) 1 d D . P B 1
C27 C 0.8713(10) 0.0479(10) 0.186(3) 0.117(7) Uani 0.56(3) 1 d D . P B 1
H27A H 0.881791 0.052116 0.286178 0.140 Uiso 0.56(3) 1 calc R U P B 1
H27B H 0.912960 0.024913 0.149310 0.140 Uiso 0.56(3) 1 calc R U P B 1
C28 C 0.8079(9) -0.0119(14) 0.147(2) 0.105(5) Uani 0.56(3) 1 d D . P B 1
H28A H 0.766586 0.013571 0.180407 0.157 Uiso 0.56(3) 1 calc R U P B 1
H28B H 0.817097 -0.070035 0.187526 0.157 Uiso 0.56(3) 1 calc R U P B 1
H28C H 0.799556 -0.017403 0.048370 0.157 Uiso 0.56(3) 1 calc R U P B 1
O3' O 0.835(2) 0.1396(13) 0.163(3) 0.089(7) Uani 0.44(3) 1 d D . P B 2
C27' C 0.8406(16) 0.0517(10) 0.2306(18) 0.084(6) Uani 0.44(3) 1 d D . P B 2
H27C H 0.798276 0.039309 0.274412 0.100 Uiso 0.44(3) 1 calc R U P B 2
H27D H 0.881808 0.049981 0.300528 0.100 Uiso 0.44(3) 1 calc R U P B 2
C28' C 0.848(2) -0.0161(17) 0.118(2) 0.135(10) Uani 0.44(3) 1 d D . P B 2
H28D H 0.802067 -0.031667 0.072817 0.202 Uiso 0.44(3) 1 calc R U P B 2
H28E H 0.871429 -0.068849 0.158729 0.202 Uiso 0.44(3) 1 calc R U P B 2
H28F H 0.876535 0.009046 0.052580 0.202 Uiso 0.44(3) 1 calc R U P B 2

loop_
_atom_site_aniso_label
_atom_site_aniso_U_11
_atom_site_aniso_U_22
_atom_site_aniso_U_33
_atom_site_aniso_U_23
_atom_site_aniso_U_13
_atom_site_aniso_U_12
Si1 0.0741(8) 0.0549(7) 0.0776(8) -0.0057(6) 0.0092(6) -0.0105(6)
F1 0.149(4) 0.052(2) 0.092(3) -0.0127(19) 0.049(2) -0.025(2)
F1' 0.110(12) 0.064(9) 0.134(13) -0.018(9) 0.039(10) -0.021(8)
N1 0.074(2) 0.0395(18) 0.0552(18) 0.0049(15) 0.0060(16) 0.0077(15)
N2 0.070(2) 0.0383(17) 0.0572(19) 0.0009(15) -0.0012(16) 0.0046(15)
O1 0.082(2) 0.0470(16) 0.0642(17) 0.0094(14) 0.0073(15) 0.0100(14)
O2 0.0677(17) 0.0485(16) 0.0607(16) -0.0093(13) 0.0048(13) -0.0045(13)
O4 0.185(5) 0.090(3) 0.070(2) 0.014(2) -0.001(3) 0.045(3)
C1 0.083(3) 0.047(2) 0.068(3) -0.002(2) 0.007(2) 0.005(2)
C2 0.109(4) 0.059(3) 0.076(3) -0.017(3) 0.016(3) 0.007(3)
C3 0.101(4) 0.084(4) 0.073(3) -0.011(3) 0.019(3) 0.017(3)
C4 0.092(4) 0.081(4) 0.084(3) 0.003(3) 0.030(3) -0.004(3)
C5 0.076(3) 0.056(3) 0.087(3) -0.001(2) 0.012(3) -0.005(2)
C6 0.064(2) 0.051(2) 0.057(2) -0.0004(19) 0.0002(18) 0.0057(19)
C7 0.061(2) 0.039(2) 0.058(2) -0.0002(18) 0.0017(17) 0.0027(17)
C8 0.063(2) 0.0366(19) 0.050(2) -0.0014(16) -0.0009(16) 0.0045(17)
C9 0.063(2) 0.038(2) 0.056(2) -0.0009(17) -0.0019(17) -0.0001(17)
C10 0.067(2) 0.048(2) 0.051(2) -0.0079(18) 0.0023(17) -0.0002(19)
C11 0.063(2) 0.055(2) 0.052(2) -0.0059(19) -0.0022(17) 0.010(2)
C12 0.064(2) 0.049(2) 0.051(2) 0.0012(18) 0.0041(17) 0.0114(18)
C13 0.074(3) 0.042(2) 0.060(2) -0.0090(19) -0.004(2) 0.0021(19)
C14 0.067(2) 0.041(2) 0.054(2) -0.0034(17) -0.0047(18) -0.0006(18)
C15 0.075(3) 0.036(2) 0.074(3) -0.0029(19) -0.008(2) 0.0043(19)
C16 0.075(3) 0.052(3) 0.094(3) -0.010(3) -0.004(3) -0.001(2)
C17 0.071(3) 0.060(3) 0.127(5) 0.005(3) -0.009(3) -0.004(2)
C18 0.091(4) 0.057(3) 0.126(5) 0.009(3) -0.034(3) -0.007(3)
C19 0.114(5) 0.069(3) 0.099(4) -0.017(3) -0.038(3) -0.001(3)
C20 0.085(3) 0.064(3) 0.082(3) -0.020(3) -0.019(3) 0.006(3)
C21 0.100(4) 0.054(3) 0.056(2) 0.005(2) 0.003(2) 0.009(2)
C22 0.072(3) 0.080(4) 0.104(4) -0.011(3) -0.013(3) 0.018(3)
C23 0.109(5) 0.053(3) 0.178(7) 0.012(4) 0.030(5) 0.003(3)
C24 0.111(4) 0.088(4) 0.089(4) -0.004(3) 0.030(3) -0.023(3)
C25 0.109(5) 0.109(5) 0.098(4) -0.030(4) -0.008(3) -0.039(4)
C26 0.074(3) 0.060(3) 0.067(3) 0.004(2) 0.002(2) 0.014(2)
O3 0.126(11) 0.060(6) 0.104(14) -0.022(7) -0.037(10) 0.026(6)
C27 0.121(14) 0.061(8) 0.16(2) -0.006(10) -0.008(12) 0.008(9)
C28 0.129(13) 0.073(9) 0.111(11) 0.024(8) 0.006(10) -0.004(10)
O3' 0.16(2) 0.038(7) 0.061(8) 0.001(6) -0.015(8) 0.003(8)
C27' 0.114(16) 0.052(8) 0.086(9) 0.024(7) 0.018(9) 0.008(9)
C28' 0.17(3) 0.067(12) 0.15(2) 0.007(12) -0.023(18) 0.004(17)

loop_
_atom_type_symbol
_atom_type_description
_atom_type_scat_dispersion_real
_atom_type_scat_dispersion_imag
_atom_type_scat_source
C C 0.0181 0.0091 'International Tables Vol C Tables 4.2.6.8 and 6.1.1.4'
H H 0.0000 0.0000 'International Tables Vol C Tables 4.2.6.8 and 6.1.1.4'
N N 0.0311 0.0180 'International Tables Vol C Tables 4.2.6.8 and 6.1.1.4'
O O 0.0492 0.0322 'International Tables Vol C Tables 4.2.6.8 and 6.1.1.4'
Si Si 0.2541 0.3302 'International Tables Vol C Tables 4.2.6.8 and 6.1.1.4'
F F 0.0727 0.0534 'International Tables Vol C Tables 4.2.6.8 and 6.1.1.4'

loop_
_geom_angle_atom_site_label_1
_geom_angle_atom_site_label_2
_geom_angle_atom_site_label_3
_geom_angle
O2 Si1 C23 110.2(2)
O2 Si1 C25 106.3(2)
C23 Si1 C25 108.4(3)
O2 Si1 C24 111.5(2)
C23 Si1 C24 109.3(3)
C25 Si1 C24 111.1(3)
C7 N1 N2 113.2(3)
C7 N1 C6 126.8(3)
N2 N1 C6 120.0(3)
C9 N2 N1 107.3(3)
C10 O2 Si1 130.7(3)
F1 C1 C2 117.9(4)
F1 C1 C6 119.9(4)
C2 C1 C6 122.2(5)
C1 C2 C3 119.0(5)
C2 C3 C4 120.5(5)
C3 C4 C5 119.5(5)
F1' C5 C6 118.0(8)
F1' C5 C4 120.1(8)
C6 C5 C4 121.1(5)
C5 C6 C1 117.8(4)
C5 C6 N1 120.9(4)
C1 C6 N1 121.3(4)
O1 C7 N1 126.2(4)
O1 C7 C8 128.3(4)
N1 C7 C8 105.5(3)
C14 C8 C9 115.9(3)
C14 C8 C7 112.9(3)
C9 C8 C7 99.8(3)
C14 C8 C10 109.6(3)
C9 C8 C10 109.3(3)
C7 C8 C10 108.8(3)
N2 C9 C21 121.8(4)
N2 C9 C8 114.1(3)
C21 C9 C8 124.1(4)
O2 C10 C11 110.6(3)
O2 C10 C8 108.6(3)
C11 C10 C8 112.3(3)
C10 C11 C22 111.8(4)
C10 C11 C12 108.7(3)
C22 C11 C12 110.8(4)
C13 C12 C26 110.4(4)
C13 C12 C11 115.0(3)
C26 C12 C11 111.6(3)
C14 C13 C12 125.3(4)
C13 C14 C15 120.5(4)
C13 C14 C8 120.8(4)
C15 C14 C8 118.7(3)
C16 C15 C20 118.3(4)
C16 C15 C14 122.0(4)
C20 C15 C14 119.7(4)
C15 C16 C17 121.1(5)
C18 C17 C16 119.7(6)
C17 C18 C19 120.5(5)
C18 C19 C20 119.3(6)
C15 C20 C19 121.0(6)
O4 C26 O3' 119.0(11)
O4 C26 O3 124.7(9)
O4 C26 C12 125.3(5)
O3' C26 C12 115.4(11)
O3 C26 C12 108.2(8)
C26 O3 C27 113.9(15)
O3 C27 C28 105.5(17)
C26 O3' C27' 121(2)
O3' C27' C28' 106.4(17)

loop_
_geom_bond_atom_site_label_1
_geom_bond_atom_site_label_2
_geom_bond_distance
Si1 O2 1.656(3)
Si1 C23 1.847(6)
Si1 C25 1.864(5)
Si1 C24 1.864(5)
F1 C1 1.325(6)
F1' C5 1.349(14)
N1 C7 1.371(5)
N1 N2 1.414(4)
N1 C6 1.418(5)
N2 C9 1.284(5)
O1 C7 1.206(5)
O2 C10 1.415(4)
O4 C26 1.185(6)
C1 C2 1.371(6)
C1 C6 1.383(6)
C2 C3 1.373(7)
C3 C4 1.373(7)
C4 C5 1.389(7)
C5 C6 1.372(6)
C7 C8 1.544(5)
C8 C14 1.512(5)
C8 C9 1.512(5)
C8 C10 1.563(6)
C9 C21 1.486(5)
C10 C11 1.522(5)
C11 C22 1.530(6)
C11 C12 1.532(5)
C12 C13 1.507(6)
C12 C26 1.524(6)
C13 C14 1.329(5)
C14 C15 1.502(6)
C15 C16 1.386(7)
C15 C20 1.390(6)
C16 C17 1.391(7)
C17 C18 1.372(8)
C18 C19 1.387(9)
C19 C20 1.392(7)
C26 O3' 1.19(3)
C26 O3 1.40(2)
O3 C27 1.465(9)
C27 C28 1.505(9)
O3' C27' 1.466(9)
C27' C28' 1.511(10)
